data_9004218
loop_
_publ_author_name
'Fleet, M. E.'
'Burns, P. C.'

_publ_section_title
;
 Structure and twinning of cobaltite
;
_journal_name_full 'The Canadian Mineralogist'
_journal_page_first 719
_journal_page_last 723
_journal_volume 28
_journal_year 1990
_chemical_formula_sum 'As Co S'
_chemical_name_mineral Cobaltite
_space_group_IT_number 29
_symmetry_space_group_name_Hall 'P 2c -2ac'
_symmetry_space_group_name_H-M 'P c a 21'
_cell_angle_alpha 90
_cell_angle_beta 90
_cell_angle_gamma 90
_cell_length_a 5.5833
_cell_length_b 5.5892
_cell_length_c 5.5812
_cell_formula_units_Z 4
_cell_volume 174.168
_database_code_amcsd 0005243
_exptl_crystal_density_diffrn 6.328
_cod_original_formula_sum 'Co As S'
_cod_database_code 9004218

loop_
_space_group_symop_operation_xyz
x,y,z
1/2+x,-y,z
1/2-x,y,1/2+z
-x,-y,1/2+z

loop_
_atom_site_aniso_label
_atom_site_aniso_U_11
_atom_site_aniso_U_22
_atom_site_aniso_U_33
_atom_site_aniso_U_12
_atom_site_aniso_U_13
_atom_site_aniso_U_23
Co 0.47062 0.26429 0.39609 -0.00474 0.01263 0.02212
As 0.67276 0.45579 0.54601 -0.03004 -0.00316 -0.04109
S 0.56695 0.38299 0.54601 0.04268 -0.06157 0.09482

loop_
_atom_site_label
_atom_site_fract_x
_atom_site_fract_y
_atom_site_fract_z
Co 0.99504 0.25909 0.00000
As 0.61885 0.86935 0.61669
S 0.38266 0.63129 0.37996

loop_
_cod_related_entry_id
_cod_related_entry_database
_cod_related_entry_code
1 AMCSD 0005243
